data_4505083
loop_
_publ_author_name
'Kong, Deyuan'
'Clearfield, Abraham'

_publ_section_title
;
 Supramolecular Hydrogen-Bonded Frameworks from
 6-Phosphonopyridine-2-carboxylic Acid and Transition Metal Ions
;
_journal_issue 3
_journal_name_full 'Crystal Growth &amp; Design'
_journal_page_first 1263
_journal_paper_doi 10.1021/cg050015e
_journal_volume 5
_journal_year 2005
_chemical_formula_sum 'C6 H25 N Ni1.5 O16 P'
_chemical_formula_weight 486.30
_chemical_name_systematic
; 
 ? 
;
_space_group_IT_number 61
_symmetry_space_group_name_Hall '-P 2ac 2ab'
_symmetry_space_group_name_H-M 'P b c a'
_atom_sites_solution_hydrogens geom
_atom_sites_solution_primary direct
_atom_sites_solution_secondary difmap
_audit_creation_method SHELXL-97
_cell_angle_alpha 90.00
_cell_angle_beta 90.00
_cell_angle_gamma 90.00
_cell_formula_units_Z 8
_cell_length_a 19.9519(18)
_cell_length_b 7.2218(6)
_cell_length_c 25.516(2)
_cell_measurement_temperature 110(2)
_cell_volume 3676.6(5)
_computing_structure_refinement 'SHELXL-97 (Sheldrick, 1997)'
_computing_structure_solution 'SHELXS-97 (Sheldrick, 1990)'
_diffrn_ambient_temperature 110(2)
_diffrn_measured_fraction_theta_full 0.999
_diffrn_measured_fraction_theta_max 0.999
_diffrn_radiation_monochromator graphite
_diffrn_radiation_source 'fine-focus sealed tube'
_diffrn_radiation_type MoK\a
_diffrn_radiation_wavelength 0.71073
_diffrn_reflns_av_R_equivalents 0.0254
_diffrn_reflns_av_sigmaI/netI 0.0187
_diffrn_reflns_limit_h_max 23
_diffrn_reflns_limit_h_min -23
_diffrn_reflns_limit_k_max 8
_diffrn_reflns_limit_k_min -8
_diffrn_reflns_limit_l_max 22
_diffrn_reflns_limit_l_min -30
_diffrn_reflns_number 17334
_diffrn_reflns_theta_full 24.71
_diffrn_reflns_theta_max 24.71
_diffrn_reflns_theta_min 1.89
_exptl_absorpt_coefficient_mu 1.717
_exptl_crystal_density_diffrn 1.757
_exptl_crystal_density_method 'not measured'
_exptl_crystal_F_000 2024
_refine_diff_density_max 2.774
_refine_diff_density_min -0.873
_refine_diff_density_rms 0.182
_refine_ls_extinction_method none
_refine_ls_goodness_of_fit_ref 1.096
_refine_ls_hydrogen_treatment mixed
_refine_ls_matrix_type full
_refine_ls_number_parameters 233
_refine_ls_number_reflns 3129
_refine_ls_number_restraints 0
_refine_ls_restrained_S_all 1.096
_refine_ls_R_factor_all 0.0665
_refine_ls_R_factor_gt 0.0611
_refine_ls_shift/su_max 0.000
_refine_ls_shift/su_mean 0.000
_refine_ls_structure_factor_coef Fsqd
_refine_ls_weighting_details 'calc w=1/[\s^2^(Fo^2^)+(0.1048P)^2^+11.3762P] where P=(Fo^2^+2Fc^2^)/3'
_refine_ls_weighting_scheme calc
_refine_ls_wR_factor_gt 0.1499
_refine_ls_wR_factor_ref 0.1591
_reflns_number_gt 2766
_reflns_number_total 3129
_reflns_threshold_expression >2sigma(I)
_cod_data_source_file cg050015esi20050114_030307.cif
_cod_data_source_block sol
_cod_original_cell_volume 3676.6(6)
_cod_original_formula_sum 'C6 H25 N Ni1.50 O16 P'
_cod_database_code 4505083

loop_
_symmetry_equiv_pos_as_xyz
'x, y, z'
'-x+1/2, -y, z+1/2'
'-x, y+1/2, -z+1/2'
'x+1/2, -y+1/2, -z'
'-x, -y, -z'
'x-1/2, y, -z-1/2'
'x, -y-1/2, z-1/2'
'-x-1/2, y-1/2, z'

loop_
_atom_site_label
_atom_site_type_symbol
_atom_site_fract_x
_atom_site_fract_y
_atom_site_fract_z
_atom_site_U_iso_or_equiv
_atom_site_adp_type
_atom_site_occupancy
_atom_site_symmetry_multiplicity
_atom_site_calc_flag
_atom_site_refinement_flags
N1 N 0.33818(16) -0.4009(4) 0.26212(12) 0.0138(7) Uani 1 1 d .
Ni1 Ni 0.42866(2) -0.40792(7) 0.296330(19) 0.01342(17) Uani 1 1 d .
Ni2 Ni 0.0000 -0.5000 0.5000 0.0157(2) Uani 1 2 d S
P1 P 0.40997(5) -0.40932(12) 0.17443(4) 0.0139(2) Uani 1 1 d .
O1 O 0.46289(13) -0.4009(3) 0.21837(11) 0.0159(6) Uani 1 1 d .
O1W O 0.18079(18) -0.7476(5) 0.47871(13) 0.0405(9) Uani 1 1 d .
H1WC H 0.1845 -0.7978 0.5087 0.049 Uiso 1 1 d R
H1WD H 0.1557 -0.6530 0.4816 0.049 Uiso 1 1 d R
O2 O 0.41281(13) -0.2429(4) 0.13823(11) 0.0181(6) Uani 1 1 d .
O2W O 0.17547(13) -0.2145(4) 0.07176(11) 0.0216(6) Uani 1 1 d .
H2WB H 0.1607 -0.1852 0.0416 0.026 Uiso 1 1 d R
H2WC H 0.1480 -0.1789 0.0952 0.026 Uiso 1 1 d R
O3 O 0.41153(14) -0.5930(3) 0.14517(11) 0.0157(6) Uani 1 1 d .
O3W O 0.37856(14) 0.1059(4) 0.38044(11) 0.0208(6) Uani 1 1 d .
H3WB H 0.3885 0.2085 0.3661 0.025 Uiso 1 1 d R
H3WC H 0.3360 0.1073 0.3804 0.025 Uiso 1 1 d R
O4 O 0.25846(14) -0.3742(4) 0.38537(11) 0.0232(6) Uani 1 1 d .
O4W O 0.06480(14) 0.0175(4) 0.44917(12) 0.0233(7) Uani 1 1 d .
H4WC H 0.0842 0.0283 0.4197 0.028 Uiso 1 1 d R
H4WD H 0.0382 -0.0743 0.4479 0.028 Uiso 1 1 d R
O5 O 0.36574(14) -0.4091(4) 0.36154(11) 0.0171(6) Uani 1 1 d .
O5W O 0.19190(14) -0.5929(4) 0.07743(12) 0.0221(6) Uani 1 1 d .
H5WC H 0.1602 -0.6377 0.0957 0.026 Uiso 1 1 d R
H5WD H 0.1867 -0.4762 0.0756 0.026 Uiso 1 1 d R
O6 O 0.52199(15) -0.4164(4) 0.32985(11) 0.0210(6) Uani 1 1 d .
H6B H 0.5315 -0.3194 0.3472 0.025 Uiso 1 1 d R
H6C H 0.5286 -0.5128 0.3482 0.025 Uiso 1 1 d R
O7 O 0.43010(13) -0.1261(4) 0.30148(11) 0.0158(6) Uani 1 1 d .
H7B H 0.4146 -0.0580 0.3253 0.019 Uiso 1 1 d R
H7C H 0.4694 -0.0833 0.2973 0.019 Uiso 1 1 d R
O11 O 0.00087(14) -0.6503(4) 0.43339(11) 0.0246(7) Uani 1 1 d .
H11B H -0.0352 -0.6387 0.4160 0.029 Uiso 1 1 d R
H11C H 0.0089 -0.7642 0.4389 0.029 Uiso 1 1 d R
O9 O -0.02350(14) -0.2628(4) 0.45839(10) 0.0203(6) Uani 1 1 d .
H9B H -0.0403 -0.2902 0.4288 0.024 Uiso 1 1 d R
H9A H -0.0528 -0.2142 0.4782 0.024 Uiso 1 1 d R
O10 O 0.10210(14) -0.4535(4) 0.48955(11) 0.0208(6) Uani 1 1 d .
H10A H 0.1161 -0.3912 0.5156 0.025 Uiso 1 1 d R
H10B H 0.1069 -0.3864 0.4624 0.025 Uiso 1 1 d R
O8 O 0.42836(12) -0.6909(4) 0.29776(10) 0.0172(6) Uani 1 1 d .
H8B H 0.4675 -0.7338 0.2931 0.021 Uiso 1 1 d R
H8C H 0.4131 -0.7311 0.3267 0.021 Uiso 1 1 d R
C1 C 0.3303(2) -0.4015(5) 0.21005(15) 0.0148(8) Uani 1 1 d .
C2 C 0.2669(2) -0.3962(5) 0.18757(17) 0.0193(9) Uani 1 1 d .
H2B H 0.2618 -0.3944 0.1506 0.023 Uiso 1 1 calc R
C3 C 0.2116(2) -0.3938(6) 0.21982(18) 0.0220(9) Uani 1 1 d .
H3B H 0.1678 -0.3924 0.2052 0.026 Uiso 1 1 calc R
C4 C 0.2202(2) -0.3934(5) 0.27415(17) 0.0191(9) Uani 1 1 d .
H4A H 0.1826 -0.3916 0.2970 0.023 Uiso 1 1 calc R
C5 C 0.2845(2) -0.3955(5) 0.29391(16) 0.0170(9) Uani 1 1 d .
C6 C 0.3029(2) -0.3936(5) 0.35197(16) 0.0171(9) Uani 1 1 d .

loop_
_atom_site_aniso_label
_atom_site_aniso_U_11
_atom_site_aniso_U_22
_atom_site_aniso_U_33
_atom_site_aniso_U_23
_atom_site_aniso_U_13
_atom_site_aniso_U_12
N1 0.0130(15) 0.0125(16) 0.0158(16) 0.0004(11) 0.0015(13) -0.0003(11)
Ni1 0.0108(3) 0.0137(3) 0.0158(3) 0.00008(17) -0.00016(18) 0.00022(17)
Ni2 0.0153(4) 0.0166(4) 0.0152(4) -0.0001(3) -0.0009(2) 0.0001(3)
P1 0.0122(5) 0.0142(5) 0.0151(5) -0.0003(4) 0.0007(4) 0.0003(3)
O1 0.0117(13) 0.0165(14) 0.0194(14) -0.0012(10) 0.0020(11) -0.0010(10)
O1W 0.046(2) 0.050(2) 0.0256(17) 0.0015(15) 0.0001(15) 0.0257(17)
O2 0.0165(12) 0.0198(14) 0.0179(14) 0.0012(11) -0.0021(11) 0.0005(11)
O2W 0.0194(13) 0.0266(15) 0.0189(14) -0.0005(12) 0.0020(11) 0.0029(12)
O3 0.0145(13) 0.0150(14) 0.0175(14) -0.0024(10) 0.0006(11) 0.0004(10)
O3W 0.0165(14) 0.0252(16) 0.0207(14) 0.0032(11) 0.0032(11) -0.0005(11)
O4 0.0152(14) 0.0384(16) 0.0162(14) -0.0017(12) 0.0018(12) -0.0032(12)
O4W 0.0235(15) 0.0254(16) 0.0211(15) 0.0021(12) 0.0067(12) -0.0032(12)
O5 0.0123(13) 0.0213(15) 0.0178(14) -0.0007(10) -0.0012(11) 0.0015(10)
O5W 0.0191(14) 0.0198(15) 0.0273(15) 0.0015(11) 0.0054(12) -0.0009(11)
O6 0.0202(15) 0.0153(14) 0.0276(16) -0.0013(11) -0.0070(12) 0.0010(11)
O7 0.0115(14) 0.0118(13) 0.0240(15) -0.0037(11) 0.0010(10) -0.0009(10)
O11 0.0252(16) 0.0263(15) 0.0222(15) -0.0044(13) -0.0066(11) 0.0057(12)
O9 0.0231(14) 0.0232(15) 0.0146(13) 0.0004(11) -0.0038(11) 0.0004(12)
O10 0.0185(15) 0.0284(14) 0.0154(13) -0.0002(12) -0.0005(12) -0.0039(12)
O8 0.0094(13) 0.0258(16) 0.0164(14) 0.0030(11) 0.0039(9) 0.0010(11)
C1 0.015(2) 0.0123(19) 0.0167(19) 0.0007(14) 0.0001(15) 0.0011(14)
C2 0.018(2) 0.020(2) 0.019(2) -0.0027(15) -0.0024(17) -0.0003(16)
C3 0.0125(19) 0.026(2) 0.027(2) 0.0007(17) -0.0046(17) 0.0011(15)
C4 0.0115(18) 0.022(2) 0.023(2) -0.0012(16) 0.0008(16) 0.0021(15)
C5 0.017(2) 0.0130(19) 0.021(2) 0.0013(15) 0.0035(16) 0.0001(14)
C6 0.016(2) 0.0162(19) 0.019(2) -0.0015(15) 0.0000(16) -0.0003(14)

loop_
_atom_type_symbol
_atom_type_description
_atom_type_scat_dispersion_real
_atom_type_scat_dispersion_imag
_atom_type_scat_source
C C 0.0033 0.0016 'International Tables Vol C Tables 4.2.6.8 and 6.1.1.4'
H H 0.0000 0.0000 'International Tables Vol C Tables 4.2.6.8 and 6.1.1.4'
N N 0.0061 0.0033 'International Tables Vol C Tables 4.2.6.8 and 6.1.1.4'
O O 0.0106 0.0060 'International Tables Vol C Tables 4.2.6.8 and 6.1.1.4'
P P 0.1023 0.0942 'International Tables Vol C Tables 4.2.6.8 and 6.1.1.4'
Ni Ni 0.3393 1.1124 'International Tables Vol C Tables 4.2.6.8 and 6.1.1.4'

loop_
_geom_angle_atom_site_label_1
_geom_angle_atom_site_label_2
_geom_angle_atom_site_label_3
_geom_angle
_geom_angle_site_symmetry_1
_geom_angle_site_symmetry_3
C1 N1 C5 120.4(4) . .
C1 N1 Ni1 122.5(3) . .
C5 N1 Ni1 117.1(3) . .
N1 Ni1 O7 90.90(11) . .
N1 Ni1 O8 91.73(11) . .
O7 Ni1 O8 175.24(11) . .
N1 Ni1 O6 178.83(12) . .
O7 Ni1 O6 89.43(10) . .
O8 Ni1 O6 88.02(10) . .
N1 Ni1 O5 78.79(11) . .
O7 Ni1 O5 87.77(10) . .
O8 Ni1 O5 88.85(10) . .
O6 Ni1 O5 102.35(11) . .
N1 Ni1 O1 83.11(12) . .
O7 Ni1 O1 91.86(10) . .
O8 Ni1 O1 92.40(10) . .
O6 Ni1 O1 95.76(11) . .
O5 Ni1 O1 161.88(11) . .
O11 Ni2 O11 180.00(9) . 5_546
O11 Ni2 O9 90.87(11) . .
O11 Ni2 O9 89.13(11) 5_546 .
O11 Ni2 O9 89.13(11) . 5_546
O11 Ni2 O9 90.87(11) 5_546 5_546
O9 Ni2 O9 180.000(1) . 5_546
O11 Ni2 O10 88.31(11) . .
O11 Ni2 O10 91.69(11) 5_546 .
O9 Ni2 O10 91.29(12) . .
O9 Ni2 O10 88.71(12) 5_546 .
O11 Ni2 O10 91.69(11) . 5_546
O11 Ni2 O10 88.31(11) 5_546 5_546
O9 Ni2 O10 88.71(12) . 5_546
O9 Ni2 O10 91.29(12) 5_546 5_546
O10 Ni2 O10 180.0 . 5_546
O2 P1 O3 113.01(16) . .
O2 P1 O1 112.72(15) . .
O3 P1 O1 112.15(15) . .
O2 P1 C1 108.06(16) . .
O3 P1 C1 106.75(16) . .
O1 P1 C1 103.43(16) . .
P1 O1 Ni1 117.68(15) . .
H1WC O1W H1WD 108.4 . .
H2WB O2W H2WC 109.7 . .
H3WB O3W H3WC 102.9 . .
H4WC O4W H4WD 108.6 . .
C6 O5 Ni1 115.9(3) . .
H5WC O5W H5WD 108.4 . .
Ni1 O6 H6B 113.3 . .
Ni1 O6 H6C 113.3 . .
H6B O6 H6C 110.7 . .
Ni1 O7 H7B 128.7 . .
Ni1 O7 H7C 111.6 . .
H7B O7 H7C 102.5 . .
Ni2 O11 H11B 112.2 . .
Ni2 O11 H11C 112.5 . .
H11B O11 H11C 110.0 . .
Ni2 O9 H9B 110.7 . .
Ni2 O9 H9A 101.1 . .
H9B O9 H9A 110.7 . .
Ni2 O10 H10A 107.9 . .
Ni2 O10 H10B 107.8 . .
H10A O10 H10B 107.3 . .
Ni1 O8 H8B 111.1 . .
Ni1 O8 H8C 111.0 . .
H8B O8 H8C 109.1 . .
N1 C1 C2 121.1(4) . .
N1 C1 P1 113.0(3) . .
C2 C1 P1 125.9(3) . .
C3 C2 C1 118.9(4) . .
C3 C2 H2B 120.5 . .
C1 C2 H2B 120.5 . .
C2 C3 C4 119.6(4) . .
C2 C3 H3B 120.2 . .
C4 C3 H3B 120.2 . .
C5 C4 C3 118.6(4) . .
C5 C4 H4A 120.7 . .
C3 C4 H4A 120.7 . .
N1 C5 C4 121.4(4) . .
N1 C5 C6 113.2(4) . .
C4 C5 C6 125.4(4) . .
O4 C6 O5 125.4(4) . .
O4 C6 C5 119.8(4) . .
O5 C6 C5 114.8(4) . .

loop_
_geom_bond_atom_site_label_1
_geom_bond_atom_site_label_2
_geom_bond_distance
_geom_bond_site_symmetry_2
N1 C1 1.338(5) .
N1 C5 1.345(5) .
N1 Ni1 2.006(3) .
Ni1 O7 2.040(3) .
Ni1 O8 2.044(3) .
Ni1 O6 2.050(3) .
Ni1 O5 2.084(3) .
Ni1 O1 2.104(3) .
Ni2 O11 2.017(3) .
Ni2 O11 2.017(3) 5_546
Ni2 O9 2.069(3) .
Ni2 O9 2.069(3) 5_546
Ni2 O10 2.082(3) .
Ni2 O10 2.082(3) 5_546
P1 O2 1.517(3) .
P1 O3 1.523(3) .
P1 O1 1.541(3) .
P1 C1 1.832(4) .
O1W H1WC 0.8500 .
O1W H1WD 0.8501 .
O2W H2WB 0.8500 .
O2W H2WC 0.8498 .
O3W H3WB 0.8499 .
O3W H3WC 0.8500 .
O4 C6 1.237(5) .
O4W H4WC 0.8500 .
O4W H4WD 0.8500 .
O5 C6 1.283(5) .
O5W H5WC 0.8499 .
O5W H5WD 0.8500 .
O6 H6B 0.8499 .
O6 H6C 0.8500 .
O7 H7B 0.8403 .
O7 H7C 0.8500 .
O11 H11B 0.8499 .
O11 H11C 0.8499 .
O9 H9B 0.8500 .
O9 H9A 0.8498 .
O10 H10A 0.8499 .
O10 H10B 0.8501 .
O8 H8B 0.8497 .
O8 H8C 0.8502 .
C1 C2 1.390(6) .
C2 C3 1.377(6) .
C2 H2B 0.9500 .
C3 C4 1.397(6) .
C3 H3B 0.9500 .
C4 C5 1.378(6) .
C4 H4A 0.9500 .
C5 C6 1.526(6) .

loop_
_geom_hbond_atom_site_label_D
_geom_hbond_atom_site_label_H
_geom_hbond_atom_site_label_A
_geom_hbond_distance_DH
_geom_hbond_distance_HA
_geom_hbond_distance_DA
_geom_hbond_angle_DHA
_geom_hbond_site_symmetry_A
O1W H1WC O5W 0.85 1.93 2.779(4) 178.7 7_546
O1W H1WD O10 0.85 1.81 2.656(4) 178.6 .
O2W H2WB O10 0.85 2.03 2.831(4) 155.9 7
O2W H2WC O3 0.85 1.85 2.700(4) 178.0 8_665
O3W H3WB O8 0.85 2.05 2.755(4) 140.0 1_565
O3W H3WC O4 0.85 1.89 2.741(4) 174.9 8_665
O4W H4WC O5 0.85 1.84 2.683(4) 168.8 8_665
O4W H4WD O9 0.85 1.86 2.694(4) 168.9 .
O5W H5WC O2 0.85 1.97 2.819(4) 179.6 8_655
O5W H5WD O2W 0.85 1.91 2.756(4) 179.6 .
O6 H6B O3 0.85 2.00 2.760(4) 148.4 3_655
O6 H6B O11 0.85 2.60 3.298(4) 140.5 8_665
O7 H7B O3W 0.84 1.97 2.815(4) 179.0 .
O7 H7C O1 0.85 1.93 2.731(4) 157.0 3_655
O11 H11B O3 0.85 1.92 2.714(4) 155.6 6_556
O11 H11C O4W 0.85 1.95 2.746(4) 155.9 1_545
O9 H9A O4W 0.85 2.35 3.063(4) 142.3 5_556
O10 H10A O2W 0.85 2.01 2.831(4) 162.3 7_556
O10 H10B O3W 0.85 2.11 2.843(4) 143.7 8_655
O8 H8B O1 0.85 1.86 2.679(4) 160.8 3_645
O8 H8C O3W 0.85 1.93 2.755(4) 162.1 1_545

loop_
_geom_torsion_atom_site_label_1
_geom_torsion_atom_site_label_2
_geom_torsion_atom_site_label_3
_geom_torsion_atom_site_label_4
_geom_torsion
C1 N1 Ni1 O7 94.1(3)
C5 N1 Ni1 O7 -85.9(3)
C1 N1 Ni1 O8 -89.9(3)
C5 N1 Ni1 O8 90.1(3)
C1 N1 Ni1 O6 -12(6)
C5 N1 Ni1 O6 168(6)
C1 N1 Ni1 O5 -178.4(3)
C5 N1 Ni1 O5 1.7(2)
C1 N1 Ni1 O1 2.3(3)
C5 N1 Ni1 O1 -177.7(3)
O2 P1 O1 Ni1 121.56(16)
O3 P1 O1 Ni1 -109.54(17)
C1 P1 O1 Ni1 5.10(19)
N1 Ni1 O1 P1 -4.55(16)
O7 Ni1 O1 P1 -95.23(16)
O8 Ni1 O1 P1 86.91(16)
O6 Ni1 O1 P1 175.16(16)
O5 Ni1 O1 P1 -6.7(4)
N1 Ni1 O5 C6 -4.2(2)
O7 Ni1 O5 C6 87.2(3)
O8 Ni1 O5 C6 -96.2(3)
O6 Ni1 O5 C6 176.1(2)
O1 Ni1 O5 C6 -2.0(5)
C5 N1 C1 C2 0.1(5)
Ni1 N1 C1 C2 -179.9(3)
C5 N1 C1 P1 -180.0(3)
Ni1 N1 C1 P1 0.1(4)
O2 P1 C1 N1 -123.0(3)
O3 P1 C1 N1 115.1(3)
O1 P1 C1 N1 -3.3(3)
O2 P1 C1 C2 56.9(4)
O3 P1 C1 C2 -64.9(4)
O1 P1 C1 C2 176.6(3)
N1 C1 C2 C3 -1.2(5)
P1 C1 C2 C3 178.9(3)
C1 C2 C3 C4 1.1(6)
C2 C3 C4 C5 0.0(6)
C1 N1 C5 C4 1.1(5)
Ni1 N1 C5 C4 -179.0(3)
C1 N1 C5 C6 -179.4(3)
Ni1 N1 C5 C6 0.6(4)
C3 C4 C5 N1 -1.1(6)
C3 C4 C5 C6 179.4(3)
Ni1 O5 C6 O4 -172.9(3)
Ni1 O5 C6 C5 5.6(4)
N1 C5 C6 O4 174.4(3)
C4 C5 C6 O4 -6.0(6)
N1 C5 C6 O5 -4.2(5)
C4 C5 C6 O5 175.4(3)
